data_1540125
loop_
_publ_author_name
'Huddersman, K.D.'
'Rees, L.V.C.'

_publ_section_title
;
 X-ray powder diffraction determination of the location of thallium
 cations in hydrated ZSM-5
;
_journal_name_full Zeolites
_journal_page_first 270
_journal_page_last 276
_journal_volume 11
_journal_year 1991
_chemical_formula_sum 'Al3.43 H54.28 O219.14 Si92.57 Tl3.35'
_chemical_name_systematic 'Tl3.35 (Al3.43 Si92.57 O192) (H2 O)27.14'
_space_group_IT_number 62
_symmetry_space_group_name_Hall '-P 2ac 2n'
_symmetry_space_group_name_H-M 'P n m a'
_cell_angle_alpha 90
_cell_angle_beta 90
_cell_angle_gamma 90
_cell_formula_units_Z 1
_cell_length_a 20.1122
_cell_length_b 19.93309
_cell_length_c 13.4263
_cell_volume 5382.581
_citation_journal_id_ASTM ZEOLD3
_cod_data_source_file Huddersman_ZEOLD3_1991_1416.cif
_cod_data_source_block H54.28Al3.43O219.14Si92.57Tl3.35
_cod_original_formula_sum 'H54.28 Al3.43 O219.14 Si92.57 Tl3.35'
_cod_database_code 1540125

loop_
_symmetry_equiv_pos_as_xyz
x,y,z
-x+1/2,-y,z+1/2
x+1/2,-y+1/2,-z+1/2
-x,y+1/2,-z
-x,-y,-z
x-1/2,y,-z-1/2
-x-1/2,y-1/2,z-1/2
x,-y-1/2,z

loop_
_atom_site_label
_atom_site_type_symbol
_atom_site_fract_x
_atom_site_fract_y
_atom_site_fract_z
_atom_site_occupancy
_atom_site_U_iso_or_equiv
O31 O-2 0.4203 0.0893 -0.0914 0.8 0.0
O25 O-2 0.2881 -0.25 0.0632 1 0.0
O29 O-2 0.0459 0.25 0.4093 1 0.0
O7 O-2 0.3709 -0.1562 -0.247 1 0.0
O8 O-2 0.3076 -0.1601 -0.0759 1 0.0
Si11 Si+4 0.0717 -0.13 -0.1873 0.9643 0.0
O32 O-2 0.4383 0.1265 -0.0476 0.5925 0.0
O23 O-2 0.4202 -0.25 -0.3675 1 0.0
Si7 Si+4 0.4225 -0.1722 -0.3361 0.9643 0.0
O18 O-2 0.1893 0.1272 -0.387 1 0.0
O11 O-2 0.1145 -0.1588 -0.2764 1 0.0
O4 O-2 0.0987 0.062 -0.0901 1 0.0
O3 O-2 0.2006 0.0571 0.031 1 0.0
O20 O-2 0.1966 -0.1292 -0.4192 1 0.0
O16 O-2 0.4113 -0.0022 -0.4145 1 0.0
O10 O-2 0.0931 -0.1595 -0.083 1 0.0
Si4 Si+4 0.121 0.0627 0.0236 0.9643 0.0
Si12 Si+4 0.186 -0.1724 -0.3229 0.9643 0.0
O19 O-2 0.1913 0.0015 -0.4106 1 0.0
O5 O-2 0.1144 0.05842 -0.2811 1 0.0
O13 O-2 0.3062 -0.0493 -0.175 1 0.0
Tl1 Tl+1 0.0023 0.0672 0.4217 0.1625 0.0
O28 O-2 0.0748 0.25 -0.1177 1 0.0
Si10 Si+4 0.119 -0.1732 0.0268 0.9643 0.0
Al10 Al+3 0.119 -0.1732 0.0268 0.0357 0.0
Al9 Al+3 0.2765 -0.1733 0.0316 0.0357 0.0
Al6 Al+3 0.185 0.0588 -0.3295 0.0357 0.0
O9 O-2 0.1977 -0.1573 0.0334 1 0.0
Al11 Al+3 0.0717 -0.13 -0.1873 0.0357 0.0
O26 O-2 0.1037 -0.25 0.0571 1 0.0
Al1 Al+3 0.4245 0.0574 -0.3375 0.0357 0.0
Al7 Al+3 0.4225 -0.1722 -0.3361 0.0357 0.0
Al3 Al+3 0.281 0.0618 0.0281 0.0357 0.0
Si8 Si+4 0.3068 -0.1301 -0.1846 0.9643 0.0
O14 O-2 0.0792 -0.0494 -0.1862 1 0.0
O17 O-2 0.4027 -0.1309 -0.4306 1 0.0
O27 O-2 0.2994 0.25 -0.1745 1 0.0
Tl3 Tl+1 -0.0302 0.25 0.625 0.27 0.0
O1 O-2 0.3736 0.0554 -0.2441 1 0.0
Si2 Si+4 0.3073 0.0314 -0.1856 0.9643 0.0
O2 O-2 0.3086 0.0631 -0.0814 1 0.0
Tl2 Tl+1 0.0555 0.1571 0.4574 0.1213 0.0
O24 O-2 0.1909 -0.25 -0.3503 1 0.0
Al4 Al+3 0.121 0.0627 0.0236 0.0357 0.0
Si5 Si+4 0.073 0.0313 -0.1911 0.9643 0.0
O30 O-2 0.3199 0.25 -0.0344 1 0.0
Al12 Al+3 0.186 -0.1724 -0.3229 0.0357 0.0
O22 O-2 -0.0044 -0.152 -0.2026 1 0.0
O12 O-2 0.2413 -0.1534 -0.2429 1 0.0
O6 O-2 0.2404 0.5047 -0.2432 1 0.0
Al8 Al+3 0.3068 -0.1301 -0.1846 0.0357 0.0
Si3 Si+4 0.281 0.0618 0.0281 0.9643 0.0
Si1 Si+4 0.4245 0.0574 -0.3375 0.9643 0.0
O15 O-2 0.4176 0.1236 -0.3995 1 0.0
Si6 Si+4 0.185 0.0588 -0.3295 0.9643 0.0
Al5 Al+3 0.073 0.0313 -0.1911 0.0357 0.0
O21 O-2 -0.0021 0.0535 -0.2048 1 0.0
Al2 Al+3 0.3073 0.0314 -0.1856 0.0357 0.0
Si9 Si+4 0.2765 -0.1733 0.0316 0.9643 0.0
